data_8102810
loop_
_publ_author_name
'Dao-Cheng Xia'
'Ying-Ying Liu'

_publ_section_title
;
 Crystal structure of 1,10-di(1H-1,2,4-triazol-1-yl)decane hydrate,
 C28H48N12 &#x00B7; H2O
;
_journal_issue 4
_journal_name_full 'Zeitschrift f\"ur Kristallographie - New Crystal Structures'
_journal_page_first 649
_journal_volume 225
_journal_year 2010
_chemical_formula_moiety 'C28 H50 O N12'
_chemical_formula_sum 'C28 H50 N12 O'
_chemical_formula_weight 570.80
_chemical_melting_point ?
_chemical_name_common aqua-[1,10-di(1H-1,2,4-triazol-1-yl)decane]
_chemical_name_systematic
;
 aqua-[1,10-di(1H-1,2,4-triazol-1-yl)decane]
;
_space_group_IT_number 15
_symmetry_cell_setting monoclinic
_symmetry_space_group_name_Hall '-C 2yc'
_symmetry_space_group_name_H-M 'C 1 2/c 1'
_atom_sites_solution_hydrogens geom
_atom_sites_solution_primary direct
_atom_sites_solution_secondary difmap
_audit_creation_method SHELXL-97
_audit_update_record
;
2010-06-23 # Formatted by publCIF
;
_cell_angle_alpha 90.00
_cell_angle_beta 113.803(8)
_cell_angle_gamma 90.00
_cell_formula_units_Z 4
_cell_length_a 29.4698(17)
_cell_length_b 5.4438(2)
_cell_length_c 21.5078(17)
_cell_measurement_reflns_used 1671
_cell_measurement_temperature 293(2)
_cell_measurement_theta_max 29.0803
_cell_measurement_theta_min 3.0162
_cell_volume 3156.9(4)
_computing_cell_refinement CrysAlis
_computing_data_collection CrysAlis
_computing_data_reduction CrysAlis
_computing_structure_refinement 'SHELXL-97 (Sheldrick, 1997)'
_computing_structure_solution 'SHELXS-97 [3]'
_diffrn_ambient_temperature 293(2)
_diffrn_detector_area_resol_mean 10.0
_diffrn_measured_fraction_theta_full 0.995
_diffrn_measured_fraction_theta_max 0.859
_diffrn_measurement_device_type 'Oxford Diffraction Gemini R Ultra'
_diffrn_measurement_method '\w scan'
_diffrn_radiation_monochromator graphite
_diffrn_radiation_source 'fine-focus sealed tube'
_diffrn_radiation_type MoK\a
_diffrn_radiation_wavelength 0.71073
_diffrn_reflns_av_R_equivalents 0.0300
_diffrn_reflns_av_sigmaI/netI 0.0747
_diffrn_reflns_limit_h_max 34
_diffrn_reflns_limit_h_min -40
_diffrn_reflns_limit_k_max 7
_diffrn_reflns_limit_k_min -5
_diffrn_reflns_limit_l_max 23
_diffrn_reflns_limit_l_min -27
_diffrn_reflns_number 7008
_diffrn_reflns_theta_full 25.00
_diffrn_reflns_theta_max 29.14
_diffrn_reflns_theta_min 3.02
_exptl_absorpt_coefficient_mu 0.079
_exptl_absorpt_correction_T_max 1.00000
_exptl_absorpt_correction_T_min 0.95844
_exptl_absorpt_correction_type multi-scan
_exptl_crystal_colour colourless
_exptl_crystal_density_diffrn 1.201
_exptl_crystal_density_method 'not measured'
_exptl_crystal_description block
_exptl_crystal_F_000 1240
_exptl_crystal_size_max 0.15
_exptl_crystal_size_mid 0.13
_exptl_crystal_size_min 0.11
_refine_diff_density_max 0.118
_refine_diff_density_min -0.175
_refine_diff_density_rms 0.031
_refine_ls_extinction_method none
_refine_ls_goodness_of_fit_ref 0.512
_refine_ls_hydrogen_treatment mixed
_refine_ls_matrix_type full
_refine_ls_number_parameters 189
_refine_ls_number_reflns 3656
_refine_ls_number_restraints 0
_refine_ls_restrained_S_all 0.512
_refine_ls_R_factor_all 0.1122
_refine_ls_R_factor_gt 0.0365
_refine_ls_shift/su_max 0.001
_refine_ls_shift/su_mean 0.000
_refine_ls_structure_factor_coef Fsqd
_refine_ls_weighting_details 'calc w=1/[\s^2^(Fo^2^)+(0.0975P)^2^+0.0000P] where P=(Fo^2^+2Fc^2^)/3'
_refine_ls_weighting_scheme calc
_refine_ls_wR_factor_gt 0.0923
_refine_ls_wR_factor_ref 0.1112
_reflns_number_gt 1395
_reflns_number_total 3656
_reflns_threshold_expression >2sigma(I)
_cod_data_source_file 1267-3130.cff
_cod_data_source_block a
_cod_depositor_comments
;
The following automatic conversions were performed:

'_chemical_melting_point' value 'not measured' was changed to '?' -
the value is undefined or not given.

Automatic conversion script
Id: cif_fix_values 1569 2011-02-09 13:29:24Z adriana 
;
_cod_original_cell_volume 3156.9(3)
_cod_original_sg_symbol_H-M c2/c
_cod_database_code 8102810

loop_
_symmetry_equiv_pos_as_xyz
'x, y, z'
'-x, y, -z+1/2'
'x+1/2, y+1/2, z'
'-x+1/2, y+1/2, -z+1/2'
'-x, -y, -z'
'x, -y, z-1/2'
'-x+1/2, -y+1/2, -z'
'x+1/2, -y+1/2, z-1/2'

loop_
_atom_site_label
_atom_site_type_symbol
_atom_site_fract_x
_atom_site_fract_y
_atom_site_fract_z
_atom_site_U_iso_or_equiv
_atom_site_adp_type
_atom_site_occupancy
_atom_site_symmetry_multiplicity
_atom_site_calc_flag
_atom_site_refinement_flags
_atom_site_disorder_assembly
_atom_site_disorder_group
C1 C 0.13365(5) 0.0340(3) 0.32877(9) 0.0532(5) Uani 1 1 d . . .
H1 H 0.1432 0.1971 0.3295 0.064 Uiso 1 1 calc R . .
C2 C 0.09267(5) -0.2863(3) 0.31312(9) 0.0577(5) Uani 1 1 d . . .
H2 H 0.0657 -0.3930 0.2993 0.069 Uiso 1 1 calc R . .
N1 N 0.16469(4) -0.15056(19) 0.35481(6) 0.0447(3) Uani 1 1 d . . .
N2 N 0.13841(5) -0.3627(2) 0.34511(7) 0.0565(4) Uani 1 1 d . . .
N3 N 0.08730(4) -0.0435(2) 0.30164(7) 0.0591(4) Uani 1 1 d . . .
C3 C 0.21860(5) -0.1562(3) 0.38835(9) 0.0545(5) Uani 1 1 d . . .
H3A H 0.2314 -0.2440 0.3597 0.065 Uiso 1 1 calc R . .
H3B H 0.2282 -0.2466 0.4306 0.065 Uiso 1 1 calc R . .
C4 C 0.24199(5) 0.0945(3) 0.40348(8) 0.0473(4) Uani 1 1 d . . .
H4A H 0.2360 0.1786 0.3611 0.057 Uiso 1 1 calc R . .
H4B H 0.2267 0.1899 0.4279 0.057 Uiso 1 1 calc R . .
C5 C 0.29741(5) 0.0791(3) 0.44551(8) 0.0479(4) Uani 1 1 d . . .
H5A H 0.3122 -0.0233 0.4218 0.057 Uiso 1 1 calc R . .
H5B H 0.3031 0.0000 0.4884 0.057 Uiso 1 1 calc R . .
C6 C 0.32308(5) 0.3261(3) 0.45969(8) 0.0481(4) Uani 1 1 d . . .
H6A H 0.3080 0.4294 0.4828 0.058 Uiso 1 1 calc R . .
H6B H 0.3179 0.4041 0.4168 0.058 Uiso 1 1 calc R . .
C7 C 0.37852(5) 0.3103(3) 0.50277(8) 0.0483(4) Uani 1 1 d . . .
H7A H 0.3837 0.2304 0.5454 0.058 Uiso 1 1 calc R . .
H7B H 0.3937 0.2086 0.4794 0.058 Uiso 1 1 calc R . .
C8 C 0.40418(5) 0.5574(2) 0.51773(8) 0.0489(4) Uani 1 1 d . . .
H8A H 0.3889 0.6593 0.5409 0.059 Uiso 1 1 calc R . .
H8B H 0.3991 0.6369 0.4751 0.059 Uiso 1 1 calc R . .
C9 C 0.45956(5) 0.5427(3) 0.56103(8) 0.0486(4) Uani 1 1 d . . .
H9A H 0.4647 0.4576 0.6030 0.058 Uiso 1 1 calc R . .
H9B H 0.4751 0.4460 0.5371 0.058 Uiso 1 1 calc R . .
C10 C 0.48480(5) 0.7906(3) 0.57812(8) 0.0502(4) Uani 1 1 d . . .
H10A H 0.4704 0.8843 0.6040 0.060 Uiso 1 1 calc R . .
H10B H 0.4782 0.8788 0.5362 0.060 Uiso 1 1 calc R . .
C11 C 0.54058(5) 0.7760(2) 0.61861(8) 0.0463(4) Uani 1 1 d . . .
H11A H 0.5475 0.6848 0.6602 0.056 Uiso 1 1 calc R . .
H11B H 0.5555 0.6883 0.5923 0.056 Uiso 1 1 calc R . .
C12 C 0.56327(5) 1.0271(3) 0.63588(8) 0.0496(4) Uani 1 1 d . . .
H12A H 0.5535 1.1227 0.5944 0.060 Uiso 1 1 calc R . .
H12B H 0.5502 1.1085 0.6653 0.060 Uiso 1 1 calc R . .
C13 C 0.64862(5) 0.8408(3) 0.69379(9) 0.0547(5) Uani 1 1 d . . .
H13 H 0.6394 0.6764 0.6915 0.066 Uiso 1 1 calc R . .
C14 C 0.68910(5) 1.1628(3) 0.71277(8) 0.0556(5) Uani 1 1 d . . .
H14 H 0.7157 1.2713 0.7276 0.067 Uiso 1 1 calc R . .
N4 N 0.61722(4) 1.02337(19) 0.66943(6) 0.0413(3) Uani 1 1 d . . .
N5 N 0.64298(4) 1.2364(2) 0.68122(7) 0.0542(4) Uani 1 1 d . . .
N6 N 0.69486(4) 0.9202(2) 0.72199(8) 0.0609(4) Uani 1 1 d . . .
OW O 0.0000 0.2730(3) 0.2500 0.0856(7) Uani 1 2 d S . .
HW H 0.0257(7) 0.172(4) 0.2631(12) 0.128 Uiso 1 1 d . . .

loop_
_atom_site_aniso_label
_atom_site_aniso_U_11
_atom_site_aniso_U_22
_atom_site_aniso_U_33
_atom_site_aniso_U_23
_atom_site_aniso_U_13
_atom_site_aniso_U_12
C1 0.0379(8) 0.0424(8) 0.0704(12) -0.0025(8) 0.0125(8) -0.0043(7)
C2 0.0392(9) 0.0615(11) 0.0696(12) -0.0137(9) 0.0193(8) -0.0189(8)
N1 0.0323(6) 0.0343(6) 0.0603(9) -0.0055(6) 0.0114(6) -0.0057(6)
N2 0.0456(8) 0.0438(7) 0.0756(10) -0.0087(7) 0.0197(7) -0.0142(6)
N3 0.0337(7) 0.0610(9) 0.0734(10) -0.0065(7) 0.0118(7) -0.0049(7)
C3 0.0327(8) 0.0473(9) 0.0717(12) -0.0071(8) 0.0090(8) -0.0042(7)
C4 0.0346(8) 0.0445(8) 0.0564(11) -0.0022(7) 0.0116(7) -0.0064(7)
C5 0.0343(8) 0.0506(9) 0.0522(10) -0.0032(7) 0.0107(7) -0.0054(7)
C6 0.0332(7) 0.0479(8) 0.0564(10) -0.0008(8) 0.0110(7) -0.0069(7)
C7 0.0333(7) 0.0511(8) 0.0548(10) -0.0019(8) 0.0117(7) -0.0053(7)
C8 0.0329(8) 0.0507(9) 0.0556(11) 0.0010(8) 0.0101(7) -0.0050(7)
C9 0.0319(8) 0.0530(9) 0.0541(10) -0.0024(8) 0.0104(7) -0.0057(7)
C10 0.0310(7) 0.0543(9) 0.0557(10) -0.0006(8) 0.0076(7) -0.0074(7)
C11 0.0325(7) 0.0467(8) 0.0526(10) -0.0008(7) 0.0099(7) -0.0030(7)
C12 0.0280(7) 0.0488(9) 0.0605(11) 0.0002(7) 0.0058(7) -0.0001(7)
C13 0.0369(8) 0.0422(8) 0.0742(12) 0.0021(8) 0.0112(8) 0.0011(8)
C14 0.0329(8) 0.0613(11) 0.0635(11) -0.0104(9) 0.0100(8) -0.0103(8)
N4 0.0292(6) 0.0352(6) 0.0509(8) -0.0035(6) 0.0075(5) -0.0032(5)
N5 0.0397(7) 0.0407(7) 0.0724(10) -0.0063(6) 0.0122(6) -0.0057(6)
N6 0.0324(7) 0.0598(9) 0.0771(11) 0.0016(7) 0.0082(7) 0.0013(6)
OW 0.0516(10) 0.0600(11) 0.1267(18) 0.000 0.0170(11) 0.000

loop_
_atom_type_symbol
_atom_type_description
_atom_type_scat_dispersion_real
_atom_type_scat_dispersion_imag
_atom_type_scat_source
C C 0.0033 0.0016 'International Tables Vol C Tables 4.2.6.8 and 6.1.1.4'
H H 0.0000 0.0000 'International Tables Vol C Tables 4.2.6.8 and 6.1.1.4'
N N 0.0061 0.0033 'International Tables Vol C Tables 4.2.6.8 and 6.1.1.4'
O O 0.0106 0.0060 'International Tables Vol C Tables 4.2.6.8 and 6.1.1.4'

loop_
_geom_angle_atom_site_label_1
_geom_angle_atom_site_label_2
_geom_angle_atom_site_label_3
_geom_angle
_geom_angle_site_symmetry_1
_geom_angle_site_symmetry_3
_geom_angle_publ_flag
N1 C1 N3 111.12(13) . . ?
N2 C2 N3 115.41(13) . . ?
C1 N1 N2 109.08(11) . . ?
C1 N1 C3 131.01(12) . . ?
N2 N1 C3 119.90(11) . . ?
C2 N2 N1 102.29(12) . . ?
C2 N3 C1 102.09(12) . . ?
N1 C3 C4 113.66(12) . . ?
C5 C4 C3 111.60(12) . . ?
C4 C5 C6 113.70(12) . . ?
C5 C6 C7 113.56(11) . . ?
C8 C7 C6 113.66(12) . . ?
C7 C8 C9 113.86(11) . . ?
C10 C9 C8 113.77(12) . . ?
C9 C10 C11 113.87(12) . . ?
C12 C11 C10 111.41(12) . . ?
N4 C12 C11 113.45(11) . . ?
N4 C13 N6 111.44(13) . . ?
N5 C14 N6 114.92(13) . . ?
C13 N4 N5 108.77(11) . . ?
C13 N4 C12 131.30(12) . . ?
N5 N4 C12 119.91(11) . . ?
C14 N5 N4 102.76(11) . . ?
C14 N6 C13 102.10(12) . . ?

loop_
_geom_bond_atom_site_label_1
_geom_bond_atom_site_label_2
_geom_bond_distance
_geom_bond_site_symmetry_2
_geom_bond_publ_flag
C1 N1 1.3214(18) . ?
C1 N3 1.3194(18) . ?
C2 N2 1.3096(19) . ?
C2 N3 1.3422(19) . ?
N1 N2 1.3588(16) . ?
N1 C3 1.4563(17) . ?
C3 C4 1.504(2) . ?
C4 C5 1.5165(18) . ?
C5 C6 1.5121(19) . ?
C6 C7 1.5210(18) . ?
C7 C8 1.5125(18) . ?
C8 C9 1.5199(18) . ?
C9 C10 1.5130(19) . ?
C10 C11 1.5203(17) . ?
C11 C12 1.5008(18) . ?
C12 N4 1.4569(17) . ?
C13 N4 1.3145(17) . ?
C13 N6 1.3207(18) . ?
C14 N5 1.3129(18) . ?
C14 N6 1.336(2) . ?
N4 N5 1.3529(15) . ?
